data_7014563
loop_
_publ_author_name
'Miyasaka, Hitoshi'
'Motokawa, Natsuko'
'Atsuumi, Ryo'
'Kamo, Hiromichi'
'Asai, Yuichiro'
'Yamashita, Masahiro'

_publ_section_title
;
 Tuning of the ionization potential of paddlewheel diruthenium(II, II)
 complexes with fluorine atoms on the benzoate ligands.
;
_journal_issue 3
_journal_name_full 'Dalton transactions (Cambridge, England : 2003)'
_journal_page_first 673
_journal_page_last 682
_journal_paper_doi 10.1039/c0dt00956c
_journal_volume 40
_journal_year 2011
_chemical_formula_moiety 'C36 H24 F12 O10 Ru2 '
_chemical_formula_sum 'C36 H24 F12 O10 Ru2'
_chemical_formula_weight 1046.70
_space_group_IT_number 14
_symmetry_cell_setting monoclinic
_symmetry_Int_Tables_number 14
_symmetry_space_group_name_Hall '-P 2ybc'
_symmetry_space_group_name_H-M 'P 1 21/c 1'
_cell_angle_alpha 90.0000
_cell_angle_beta 100.046(2)
_cell_angle_gamma 90.0000
_cell_formula_units_Z 2
_cell_length_a 9.6162(17)
_cell_length_b 11.352(2)
_cell_length_c 16.766(3)
_cell_measurement_reflns_used 6364
_cell_measurement_temperature 93.1
_cell_measurement_theta_max 27.5
_cell_measurement_theta_min 3.1
_cell_volume 1802.2(6)
_computing_cell_refinement CrystalClear
_computing_data_collection CrystalClear
_computing_data_reduction CrystalStructure
_computing_publication_material 'CrystalStructure 3.8'
_computing_structure_refinement SHELXL
_computing_structure_solution SIR92
_diffrn_ambient_temperature 93.1
_diffrn_detector_area_resol_mean 7.31
_diffrn_measured_fraction_theta_full 0.980
_diffrn_measured_fraction_theta_max 0.980
_diffrn_measurement_device_type 'Rigaku Saturn'
_diffrn_measurement_method \w
_diffrn_radiation_type 'Mo K\a'
_diffrn_radiation_wavelength 0.71070
_diffrn_reflns_av_R_equivalents 0.043
_diffrn_reflns_limit_h_max 9
_diffrn_reflns_limit_h_min -12
_diffrn_reflns_limit_k_max 14
_diffrn_reflns_limit_k_min -14
_diffrn_reflns_limit_l_max 19
_diffrn_reflns_limit_l_min -21
_diffrn_reflns_number 14200
_diffrn_reflns_theta_full 27.46
_diffrn_reflns_theta_max 27.46
_exptl_absorpt_coefficient_mu 0.960
_exptl_absorpt_correction_T_max 0.908
_exptl_absorpt_correction_T_min 0.695
_exptl_absorpt_correction_type multi-scan
_exptl_absorpt_process_details 'Jacobson, R. (1998) Private communication'
_exptl_crystal_colour brown
_exptl_crystal_density_diffrn 1.929
_exptl_crystal_density_method 'not measured'
_exptl_crystal_description platelet
_exptl_crystal_F_000 1032.00
_exptl_crystal_size_max 0.50
_exptl_crystal_size_mid 0.20
_exptl_crystal_size_min 0.10
_refine_diff_density_max 0.79
_refine_diff_density_min -1.08
_refine_ls_extinction_method none
_refine_ls_goodness_of_fit_ref 0.970
_refine_ls_hydrogen_treatment constr
_refine_ls_number_parameters 272
_refine_ls_number_reflns 4048
_refine_ls_R_factor_gt 0.0273
_refine_ls_shift/su_max 0.0020
_refine_ls_structure_factor_coef Fsqd
_refine_ls_weighting_details 'w = 1/[\s^2^(Fo^2^)+(0.0396P)^2^+0.0000P] where P=(Fo^2^+2Fc^2^)/3'
_refine_ls_weighting_scheme calc
_refine_ls_wR_factor_ref 0.0721
_reflns_number_gt 3234
_reflns_number_total 4048
_reflns_threshold_expression F^2^>2.0
_cod_data_source_file C0DT00956C.TXT
_cod_data_source_block Ru2-236F3PhCO2
_cod_original_cell_volume 1802.1(6)
_cod_original_formula_sum 'C36 H24 F12 O10 Ru2 '
_cod_database_code 7014563

loop_
_symmetry_equiv_pos_site_id
_symmetry_equiv_pos_as_xyz
1 +X,+Y,+Z
2 -X,1/2+Y,1/2-Z
3 -X,-Y,-Z
4 +X,1/2-Y,1/2+Z

loop_
_atom_site_label
_atom_site_type_symbol
_atom_site_fract_x
_atom_site_fract_y
_atom_site_fract_z
_atom_site_U_iso_or_equiv
_atom_site_adp_type
_atom_site_occupancy
_atom_site_symmetry_multiplicity
_atom_site_calc_flag
_atom_site_refinement_flags
_atom_site_disorder_assembly
_atom_site_disorder_group
Ru(1) Ru 0.402079(19) 0.021698(16) 0.526484(11) 0.01063(6) Uani 1.00 1 d . . .
F(1) F 0.30348(15) 0.33803(14) 0.34197(10) 0.0267(3) Uani 1.00 1 d . . .
F(2) F 0.77243(15) 0.58954(13) 0.46469(10) 0.0284(3) Uani 1.00 1 d . . .
F(3) F 0.74718(15) 0.36746(13) 0.51129(9) 0.0235(3) Uani 1.00 1 d . . .
F(4) F 0.10369(16) 0.09694(14) 0.29731(10) 0.0277(3) Uani 1.00 1 d . . .
F(5) F -0.07988(18) 0.04819(16) 0.16356(11) 0.0372(4) Uani 1.00 1 d . . .
F(6) F 0.36753(16) -0.24131(14) 0.25398(9) 0.0303(3) Uani 1.00 1 d . . .
O(1) O 0.41551(17) 0.19492(14) 0.48934(10) 0.0141(3) Uani 1.00 1 d . . .
O(2) O 0.60928(17) 0.15174(14) 0.43745(10) 0.0142(3) Uani 1.00 1 d . . .
O(3) O 0.27939(18) -0.01707(14) 0.41665(10) 0.0142(3) Uani 1.00 1 d . . .
O(4) O 0.47136(17) -0.06079(15) 0.36257(10) 0.0154(3) Uani 1.00 1 d . . .
O(5) O 0.19108(17) 0.06110(15) 0.56817(10) 0.0152(3) Uani 1.00 1 d . . .
C(1) C 0.5153(2) 0.2215(2) 0.45308(14) 0.0133(4) Uani 1.00 1 d . . .
C(2) C 0.5253(2) 0.3467(2) 0.42698(15) 0.0135(4) Uani 1.00 1 d . . .
C(3) C 0.4194(2) 0.4016(2) 0.37247(15) 0.0174(5) Uani 1.00 1 d . . .
C(4) C 0.4286(2) 0.5163(2) 0.34683(16) 0.0200(5) Uani 1.00 1 d . . .
C(5) C 0.5492(2) 0.5816(2) 0.37792(15) 0.0190(5) Uani 1.00 1 d . . .
C(6) C 0.6547(2) 0.5293(2) 0.43262(16) 0.0174(5) Uani 1.00 1 d . . .
C(7) C 0.6424(2) 0.4140(2) 0.45658(15) 0.0153(5) Uani 1.00 1 d . . .
C(8) C 0.3396(2) -0.0483(2) 0.35850(15) 0.0140(5) Uani 1.00 1 d . . .
C(9) C 0.2438(2) -0.0725(2) 0.28005(15) 0.0164(5) Uani 1.00 1 d . . .
C(10) C 0.1257(2) 0.0001(2) 0.25455(17) 0.0207(5) Uani 1.00 1 d . . .
C(11) C 0.0303(2) -0.0239(2) 0.18471(17) 0.0239(6) Uani 1.00 1 d . . .
C(12) C 0.0468(2) -0.1213(2) 0.13816(17) 0.0257(6) Uani 1.00 1 d . . .
C(13) C 0.1612(2) -0.1959(2) 0.16176(16) 0.0247(6) Uani 1.00 1 d . . .
C(14) C 0.2572(2) -0.1676(2) 0.23143(16) 0.0210(5) Uani 1.00 1 d . . .
C(15) C 0.1857(2) 0.0814(2) 0.65317(15) 0.0222(5) Uani 1.00 1 d . . .
C(16) C 0.1137(2) 0.1993(2) 0.65650(17) 0.0244(6) Uani 1.00 1 d . . .
C(17) C 0.0123(2) 0.2015(2) 0.57610(18) 0.0260(6) Uani 1.00 1 d . . .
C(18) C 0.0939(2) 0.1412(2) 0.51838(15) 0.0180(5) Uani 1.00 1 d . . .
H(1) H 0.3546 0.5502 0.3089 0.024 Uiso 1.00 1 c R . .
H(2) H 0.5583 0.6610 0.3615 0.023 Uiso 1.00 1 c R . .
H(3) H -0.0194 -0.1373 0.0904 0.031 Uiso 1.00 1 c R . .
H(4) H 0.1736 -0.2644 0.1312 0.030 Uiso 1.00 1 c R . .
H(5) H 0.2821 0.0832 0.6856 0.027 Uiso 1.00 1 c R . .
H(6) H 0.1311 0.0184 0.6745 0.027 Uiso 1.00 1 c R . .
H(7) H 0.1824 0.2649 0.6604 0.029 Uiso 1.00 1 c R . .
H(8) H 0.0625 0.2034 0.7028 0.029 Uiso 1.00 1 c R . .
H(9) H -0.0756 0.1581 0.5798 0.031 Uiso 1.00 1 c R . .
H(10) H -0.0120 0.2834 0.5587 0.031 Uiso 1.00 1 c R . .
H(11) H 0.0293 0.0971 0.4764 0.022 Uiso 1.00 1 c R . .
H(12) H 0.1465 0.1996 0.4914 0.022 Uiso 1.00 1 c R . .

loop_
_atom_site_aniso_label
_atom_site_aniso_U_11
_atom_site_aniso_U_22
_atom_site_aniso_U_33
_atom_site_aniso_U_12
_atom_site_aniso_U_13
_atom_site_aniso_U_23
Ru(1) 0.01102(12) 0.00819(10) 0.01254(11) -0.00048(7) 0.00170(7) 0.00055(7)
F(1) 0.0223(8) 0.0188(8) 0.0338(9) -0.0074(6) -0.0094(6) 0.0035(6)
F(2) 0.0229(8) 0.0180(8) 0.0415(10) -0.0068(6) -0.0019(7) -0.0004(7)
F(3) 0.0186(7) 0.0172(8) 0.0308(8) 0.0001(6) -0.0067(6) 0.0039(6)
F(4) 0.0288(8) 0.0213(8) 0.0311(9) 0.0070(6) -0.0001(7) -0.0036(6)
F(5) 0.0294(10) 0.0390(11) 0.0390(10) 0.0066(7) -0.0058(7) 0.0055(8)
F(6) 0.0349(9) 0.0229(9) 0.0304(9) 0.0084(7) -0.0015(7) -0.0026(7)
O(1) 0.0146(8) 0.0084(8) 0.0202(9) -0.0010(6) 0.0049(7) 0.0011(6)
O(2) 0.0147(8) 0.0082(8) 0.0204(9) 0.0000(6) 0.0049(7) 0.0041(6)
O(3) 0.0141(9) 0.0140(8) 0.0144(8) -0.0018(6) 0.0021(6) -0.0005(6)
O(4) 0.0144(9) 0.0164(8) 0.0153(8) -0.0010(7) 0.0022(6) -0.0014(7)
O(5) 0.0148(9) 0.0137(8) 0.0176(9) 0.0040(6) 0.0040(7) 0.0024(7)
C(1) 0.0151(12) 0.0102(11) 0.0134(12) -0.0007(9) -0.0002(9) -0.0002(8)
C(2) 0.0158(12) 0.0114(11) 0.0143(12) 0.0012(9) 0.0053(9) 0.0008(9)
C(3) 0.0161(13) 0.0148(12) 0.0204(13) -0.0035(9) 0.0006(10) -0.0014(9)
C(4) 0.0222(14) 0.0164(12) 0.0199(13) 0.0012(10) -0.0005(10) 0.0038(10)
C(5) 0.0245(14) 0.0107(12) 0.0225(13) -0.0011(10) 0.0059(10) 0.0014(9)
C(6) 0.0161(13) 0.0152(12) 0.0210(13) -0.0042(9) 0.0035(10) -0.0032(10)
C(7) 0.0140(12) 0.0137(12) 0.0179(12) 0.0027(9) 0.0019(9) 0.0009(9)
C(8) 0.0154(12) 0.0096(11) 0.0165(12) -0.0024(9) 0.0012(9) 0.0032(9)
C(9) 0.0174(13) 0.0157(12) 0.0152(12) -0.0050(10) -0.0002(9) 0.0026(9)
C(10) 0.0223(14) 0.0182(14) 0.0216(14) -0.0024(10) 0.0040(11) -0.0005(10)
C(11) 0.0185(14) 0.0273(15) 0.0246(14) 0.0017(11) -0.0001(11) 0.0052(11)
C(12) 0.0240(15) 0.0325(16) 0.0185(14) -0.0075(12) -0.0023(11) -0.0008(11)
C(13) 0.0295(15) 0.0237(14) 0.0204(14) -0.0052(11) 0.0027(11) -0.0027(10)
C(14) 0.0211(14) 0.0177(13) 0.0231(14) 0.0020(10) 0.0009(11) 0.0034(10)
C(15) 0.0260(15) 0.0235(15) 0.0191(13) 0.0052(11) 0.0091(11) 0.0031(10)
C(16) 0.0276(15) 0.0203(14) 0.0279(15) -0.0024(11) 0.0120(12) -0.0031(11)
C(17) 0.0191(14) 0.0198(14) 0.0403(17) 0.0049(11) 0.0088(12) 0.0048(12)
C(18) 0.0127(12) 0.0167(12) 0.0234(14) 0.0004(9) -0.0003(10) 0.0043(10)

loop_
_atom_type_symbol
_atom_type_description
_atom_type_scat_dispersion_real
_atom_type_scat_dispersion_imag
_atom_type_scat_source
H H 0.000 0.000
;
International Tables for Crystallography
(1992, Vol. C, Table 6.1.1.4)
;
O O 0.011 0.006
;
International Tables for Crystallography
(1992, Vol. C, Tables 4.2.6.8 and 6.1.1.4)
;
C C 0.003 0.002
;
International Tables for Crystallography
(1992, Vol. C, Tables 4.2.6.8 and 6.1.1.4)
;
F F 0.017 0.010
;
International Tables for Crystallography
(1992, Vol. C, Tables 4.2.6.8 and 6.1.1.4)
;
Ru Ru -1.259 0.836
;
International Tables for Crystallography
(1992, Vol. C, Tables 4.2.6.8 and 6.1.1.4)
;

loop_
_geom_angle_atom_site_label_1
_geom_angle_atom_site_label_2
_geom_angle_atom_site_label_3
_geom_angle
_geom_angle_publ_flag
_geom_angle_site_symmetry_1
_geom_angle_site_symmetry_2
_geom_angle_site_symmetry_3
Ru(1) Ru(1) O(1) 89.37(4) yes 3_656 . .
Ru(1) Ru(1) O(2) 89.86(4) yes 3_656 . 3_656
Ru(1) Ru(1) O(3) 89.36(5) yes 3_656 . .
Ru(1) Ru(1) O(4) 90.01(4) yes 3_656 . 3_656
Ru(1) Ru(1) O(5) 174.48(3) yes 3_656 . .
O(1) Ru(1) O(2) 179.20(7) yes . . 3_656
O(1) Ru(1) O(3) 89.43(6) yes . . .
O(1) Ru(1) O(4) 90.51(6) yes . . 3_656
O(1) Ru(1) O(5) 90.65(6) yes . . .
O(2) Ru(1) O(3) 90.39(6) yes 3_656 . .
O(2) Ru(1) O(4) 89.67(6) yes 3_656 . 3_656
O(2) Ru(1) O(5) 90.11(6) yes 3_656 . .
O(3) Ru(1) O(4) 179.37(7) yes . . 3_656
O(3) Ru(1) O(5) 85.12(6) yes . . .
O(4) Ru(1) O(5) 95.51(6) yes 3_656 . .
Ru(1) O(1) C(1) 117.71(14) yes . . .
Ru(1) O(2) C(1) 117.40(15) yes 3_656 . .
Ru(1) O(3) C(8) 118.76(14) yes . . .
Ru(1) O(4) C(8) 116.59(15) yes 3_656 . .
Ru(1) O(5) C(15) 120.85(13) yes . . .
Ru(1) O(5) C(18) 117.27(14) yes . . .
C(15) O(5) C(18) 109.49(18) yes . . .
O(1) C(1) O(2) 125.7(2) yes . . .
O(1) C(1) C(2) 117.6(2) yes . . .
O(2) C(1) C(2) 116.8(2) yes . . .
C(1) C(2) C(3) 122.7(2) yes . . .
C(1) C(2) C(7) 120.8(2) yes . . .
C(3) C(2) C(7) 116.5(2) yes . . .
F(1) C(3) C(2) 118.1(2) yes . . .
F(1) C(3) C(4) 118.7(2) yes . . .
C(2) C(3) C(4) 123.2(2) yes . . .
C(3) C(4) C(5) 118.6(2) yes . . .
C(4) C(5) C(6) 119.0(2) yes . . .
F(2) C(6) C(5) 121.0(2) yes . . .
F(2) C(6) C(7) 118.2(2) yes . . .
C(5) C(6) C(7) 120.8(2) yes . . .
F(3) C(7) C(2) 119.6(2) yes . . .
F(3) C(7) C(6) 118.6(2) yes . . .
C(2) C(7) C(6) 121.8(2) yes . . .
O(3) C(8) O(4) 125.3(2) yes . . .
O(3) C(8) C(9) 115.7(2) yes . . .
O(4) C(8) C(9) 119.0(2) yes . . .
C(8) C(9) C(10) 120.0(2) yes . . .
C(8) C(9) C(14) 124.0(2) yes . . .
C(10) C(9) C(14) 115.8(2) yes . . .
F(4) C(10) C(9) 120.6(2) yes . . .
F(4) C(10) C(11) 118.0(2) yes . . .
C(9) C(10) C(11) 121.4(2) yes . . .
F(5) C(11) C(10) 118.8(2) yes . . .
F(5) C(11) C(12) 120.3(2) yes . . .
C(10) C(11) C(12) 120.9(2) yes . . .
C(11) C(12) C(13) 119.4(2) yes . . .
C(12) C(13) C(14) 118.3(2) yes . . .
F(6) C(14) C(9) 118.1(2) yes . . .
F(6) C(14) C(13) 117.7(2) yes . . .
C(9) C(14) C(13) 124.1(2) yes . . .
O(5) C(15) C(16) 105.75(19) yes . . .
C(15) C(16) C(17) 102.1(2) yes . . .
C(16) C(17) C(18) 103.6(2) yes . . .
O(5) C(18) C(17) 105.57(19) yes . . .
C(3) C(4) H(1) 120.7 no . . .
C(5) C(4) H(1) 120.7 no . . .
C(4) C(5) H(2) 120.5 no . . .
C(6) C(5) H(2) 120.5 no . . .
C(11) C(12) H(3) 120.3 no . . .
C(13) C(12) H(3) 120.3 no . . .
C(12) C(13) H(4) 120.9 no . . .
C(14) C(13) H(4) 120.8 no . . .
O(5) C(15) H(5) 110.6 no . . .
O(5) C(15) H(6) 110.6 no . . .
C(16) C(15) H(5) 110.6 no . . .
C(16) C(15) H(6) 110.6 no . . .
H(5) C(15) H(6) 108.7 no . . .
C(15) C(16) H(7) 111.4 no . . .
C(15) C(16) H(8) 111.4 no . . .
C(17) C(16) H(7) 111.4 no . . .
C(17) C(16) H(8) 111.4 no . . .
H(7) C(16) H(8) 109.2 no . . .
C(16) C(17) H(9) 111.0 no . . .
C(16) C(17) H(10) 111.0 no . . .
C(18) C(17) H(9) 111.0 no . . .
C(18) C(17) H(10) 111.0 no . . .
H(9) C(17) H(10) 109.0 no . . .
O(5) C(18) H(11) 110.6 no . . .
O(5) C(18) H(12) 110.6 no . . .
C(17) C(18) H(11) 110.6 no . . .
C(17) C(18) H(12) 110.6 no . . .
H(11) C(18) H(12) 108.8 no . . .

loop_
_geom_bond_atom_site_label_1
_geom_bond_atom_site_label_2
_geom_bond_distance
_geom_bond_publ_flag
_geom_bond_site_symmetry_1
_geom_bond_site_symmetry_2
Ru(1) Ru(1) 2.2719(5) yes . 3_656
Ru(1) O(1) 2.0735(16) yes . .
Ru(1) O(2) 2.0681(16) yes . 3_656
Ru(1) O(3) 2.0539(15) yes . .
Ru(1) O(4) 2.0853(15) yes . 3_656
Ru(1) O(5) 2.3022(17) yes . .
F(1) C(3) 1.351(2) yes . .
F(2) C(6) 1.351(2) yes . .
F(3) C(7) 1.347(2) yes . .
F(4) C(10) 1.349(3) yes . .
F(5) C(11) 1.337(3) yes . .
F(6) C(14) 1.352(2) yes . .
O(1) C(1) 1.259(3) yes . .
O(2) C(1) 1.263(2) yes . .
O(3) C(8) 1.269(3) yes . .
O(4) C(8) 1.265(3) yes . .
O(5) C(15) 1.453(3) yes . .
O(5) C(18) 1.457(2) yes . .
C(1) C(2) 1.495(3) yes . .
C(2) C(3) 1.392(3) yes . .
C(2) C(7) 1.379(3) yes . .
C(3) C(4) 1.379(3) yes . .
C(4) C(5) 1.399(3) yes . .
C(5) C(6) 1.378(3) yes . .
C(6) C(7) 1.380(3) yes . .
C(8) C(9) 1.494(3) yes . .
C(9) C(10) 1.408(3) yes . .
C(9) C(14) 1.372(3) yes . .
C(10) C(11) 1.383(3) yes . .
C(11) C(12) 1.378(4) yes . .
C(12) C(13) 1.389(3) yes . .
C(13) C(14) 1.394(3) yes . .
C(15) C(16) 1.512(3) yes . .
C(16) C(17) 1.520(3) yes . .
C(17) C(18) 1.512(4) yes . .
C(4) H(1) 0.950 no . .
C(5) H(2) 0.950 no . .
C(12) H(3) 0.950 no . .
C(13) H(4) 0.950 no . .
C(15) H(5) 0.990 no . .
C(15) H(6) 0.990 no . .
C(16) H(7) 0.990 no . .
C(16) H(8) 0.990 no . .
C(17) H(9) 0.990 no . .
C(17) H(10) 0.990 no . .
C(18) H(11) 0.990 no . .
C(18) H(12) 0.990 no . .

loop_
_geom_contact_atom_site_label_1
_geom_contact_atom_site_label_2
_geom_contact_distance
_geom_contact_publ_flag
_geom_contact_site_symmetry_1
_geom_contact_site_symmetry_2
F(1) F(2) 3.541(2) ? . 3_666
F(1) F(5) 3.202(2) ? . 2_555
F(1) C(11) 3.530(3) ? . 2_555
F(1) C(12) 3.473(3) ? . 2_555
F(1) C(15) 3.300(2) ? . 4_554
F(1) C(16) 3.347(3) ? . 4_554
F(2) F(1) 3.541(2) ? . 3_666
F(2) O(1) 3.214(2) ? . 3_666
F(2) C(3) 3.553(3) ? . 3_666
F(2) C(12) 3.573(3) ? . 2_655
F(2) C(12) 3.588(2) ? . 4_655
F(2) C(16) 3.442(3) ? . 3_666
F(2) C(17) 3.297(3) ? . 3_666
F(2) C(18) 3.309(2) ? . 3_666
F(3) F(5) 2.953(2) ? . 4_655
F(3) C(4) 3.415(3) ? . 3_666
F(3) C(12) 3.457(3) ? . 2_655
F(3) C(13) 3.256(3) ? . 2_655
F(3) C(17) 3.203(3) ? . 1_655
F(4) C(16) 3.318(3) ? . 4_554
F(5) F(1) 3.202(2) ? . 2_545
F(5) F(3) 2.953(2) ? . 4_454
F(5) C(4) 3.347(3) ? . 2_545
F(5) C(16) 3.431(3) ? . 4_554
F(5) C(17) 3.385(3) ? . 4_554
F(6) O(2) 3.475(2) ? . 2_645
F(6) C(2) 3.515(3) ? . 2_645
F(6) C(3) 3.583(3) ? . 2_645
F(6) C(4) 3.166(2) ? . 1_545
F(6) C(5) 3.185(2) ? . 1_545
O(1) F(2) 3.214(2) ? . 3_666
O(1) C(5) 3.352(2) ? . 3_666
O(1) C(6) 3.504(3) ? . 3_666
O(2) F(6) 3.475(2) ? . 2_655
O(2) C(13) 3.451(3) ? . 2_655
O(3) C(17) 3.520(3) ? . 3_556
C(2) F(6) 3.515(3) ? . 2_655
C(2) C(5) 3.563(3) ? . 3_666
C(2) C(6) 3.456(3) ? . 3_666
C(3) F(2) 3.553(3) ? . 3_666
C(3) F(6) 3.583(3) ? . 2_655
C(3) C(6) 3.552(3) ? . 3_666
C(4) F(3) 3.415(3) ? . 3_666
C(4) F(5) 3.347(3) ? . 2_555
C(4) F(6) 3.166(2) ? . 1_565
C(4) C(7) 3.569(3) ? . 3_666
C(5) F(6) 3.185(2) ? . 1_565
C(5) O(1) 3.352(2) ? . 3_666
C(5) C(2) 3.563(3) ? . 3_666
C(5) C(7) 3.589(3) ? . 3_666
C(6) O(1) 3.504(3) ? . 3_666
C(6) C(2) 3.456(3) ? . 3_666
C(6) C(3) 3.552(3) ? . 3_666
C(7) C(4) 3.569(3) ? . 3_666
C(7) C(5) 3.589(3) ? . 3_666
C(7) C(13) 3.220(3) ? . 2_655
C(7) C(14) 3.576(3) ? . 2_655
C(11) F(1) 3.530(3) ? . 2_545
C(12) F(1) 3.473(3) ? . 2_545
C(12) F(2) 3.573(3) ? . 2_645
C(12) F(2) 3.588(2) ? . 4_454
C(12) F(3) 3.457(3) ? . 2_645
C(13) F(3) 3.256(3) ? . 2_645
C(13) O(2) 3.451(3) ? . 2_645
C(13) C(7) 3.220(3) ? . 2_645
C(14) C(7) 3.576(3) ? . 2_645
C(15) F(1) 3.300(2) ? . 4_555
C(16) F(1) 3.347(3) ? . 4_555
C(16) F(2) 3.442(3) ? . 3_666
C(16) F(4) 3.318(3) ? . 4_555
C(16) F(5) 3.431(3) ? . 4_555
C(17) F(2) 3.297(3) ? . 3_666
C(17) F(3) 3.203(3) ? . 1_455
C(17) F(5) 3.385(3) ? . 4_555
C(17) O(3) 3.520(3) ? . 3_556
C(18) F(2) 3.309(2) ? . 3_666
F(1) H(3) 3.148 ? . 2_555
F(1) H(5) 2.743 ? . 4_554
F(1) H(6) 3.415 ? . 4_554
F(1) H(7) 3.278 ? . 4_554
F(1) H(8) 3.025 ? . 4_554
F(2) H(3) 2.696 ? . 4_655
F(2) H(7) 2.764 ? . 3_666
F(2) H(10) 2.802 ? . 3_666
F(2) H(12) 2.584 ? . 3_666
F(3) H(1) 3.457 ? . 3_666
F(3) H(3) 3.364 ? . 2_655
F(3) H(4) 3.027 ? . 2_655
F(3) H(9) 3.031 ? . 1_655
F(3) H(10) 2.503 ? . 1_655
F(4) H(4) 3.484 ? . 2_555
F(4) H(6) 2.722 ? . 3_556
F(4) H(7) 2.984 ? . 4_554
F(4) H(8) 2.754 ? . 4_554
F(4) H(9) 3.591 ? . 3_556
F(5) H(1) 2.760 ? . 2_545
F(5) H(6) 2.941 ? . 3_556
F(5) H(7) 3.303 ? . 4_554
F(5) H(8) 3.153 ? . 4_554
F(5) H(10) 2.752 ? . 4_554
F(6) H(1) 2.550 ? . 1_545
F(6) H(2) 2.587 ? . 1_545
O(1) H(2) 2.961 ? . 3_666
O(2) H(4) 2.726 ? . 2_655
O(2) H(9) 3.516 ? . 1_655
O(3) H(9) 2.539 ? . 3_556
O(4) H(2) 3.268 ? . 1_545
O(5) H(4) 3.543 ? . 4_545
O(5) H(9) 3.552 ? . 3_556
O(5) H(11) 2.778 ? . 3_556
C(1) H(2) 3.565 ? . 3_666
C(1) H(4) 3.528 ? . 2_655
C(2) H(4) 3.451 ? . 2_655
C(3) H(5) 3.185 ? . 4_554
C(4) H(5) 3.039 ? . 4_554
C(5) H(7) 3.269 ? . 3_666
C(6) H(7) 3.347 ? . 3_666
C(7) H(4) 3.211 ? . 2_655
C(8) H(9) 3.160 ? . 3_556
C(9) H(8) 3.356 ? . 3_556
C(9) H(9) 3.226 ? . 3_556
C(10) H(6) 2.930 ? . 3_556
C(10) H(7) 3.194 ? . 4_554
C(10) H(8) 3.095 ? . 3_556
C(10) H(8) 3.502 ? . 4_554
C(10) H(9) 3.412 ? . 3_556
C(11) H(6) 3.044 ? . 3_556
C(11) H(7) 3.341 ? . 4_554
C(11) H(8) 3.016 ? . 3_556
C(11) H(10) 3.433 ? . 4_554
C(12) H(8) 3.173 ? . 3_556
C(12) H(10) 3.434 ? . 2_545
C(12) H(12) 3.301 ? . 2_545
C(13) H(8) 3.391 ? . 3_556
C(13) H(11) 3.572 ? . 2_545
C(14) H(1) 3.521 ? . 1_545
C(14) H(8) 3.467 ? . 3_556
C(15) H(1) 3.195 ? . 4_555
C(15) H(11) 3.395 ? . 3_556
C(16) H(2) 3.590 ? . 3_666
C(17) H(3) 3.348 ? . 2_555
C(17) H(11) 3.508 ? . 3_556
C(18) H(3) 3.116 ? . 2_555
C(18) H(4) 3.436 ? . 2_555
C(18) H(11) 2.960 ? . 3_556
H(1) F(3) 3.457 ? . 3_666
H(1) F(5) 2.760 ? . 2_555
H(1) F(6) 2.550 ? . 1_565
H(1) C(14) 3.521 ? . 1_565
H(1) C(15) 3.195 ? . 4_554
H(1) H(5) 2.559 ? . 4_554
H(1) H(6) 2.934 ? . 4_554
H(2) F(6) 2.587 ? . 1_565
H(2) O(1) 2.961 ? . 3_666
H(2) O(4) 3.268 ? . 1_565
H(2) C(1) 3.565 ? . 3_666
H(2) C(16) 3.590 ? . 3_666
H(2) H(5) 3.440 ? . 3_666
H(2) H(7) 2.717 ? . 3_666
H(3) F(1) 3.148 ? . 2_545
H(3) F(2) 2.696 ? . 4_454
H(3) F(3) 3.364 ? . 2_645
H(3) C(17) 3.348 ? . 2_545
H(3) C(18) 3.116 ? . 2_545
H(3) H(10) 2.722 ? . 2_545
H(3) H(11) 3.212 ? . 2_545
H(3) H(12) 2.494 ? . 2_545
H(4) F(3) 3.027 ? . 2_645
H(4) F(4) 3.484 ? . 2_545
H(4) O(2) 2.726 ? . 2_645
H(4) O(5) 3.543 ? . 4_544
H(4) C(1) 3.528 ? . 2_645
H(4) C(2) 3.451 ? . 2_645
H(4) C(7) 3.211 ? . 2_645
H(4) C(18) 3.436 ? . 2_545
H(4) H(6) 3.018 ? . 4_544
H(4) H(10) 3.335 ? . 2_545
H(4) H(11) 2.882 ? . 2_545
H(4) H(12) 3.415 ? . 2_545
H(5) F(1) 2.743 ? . 4_555
H(5) C(3) 3.185 ? . 4_555
H(5) C(4) 3.039 ? . 4_555
H(5) H(1) 2.559 ? . 4_555
H(5) H(2) 3.440 ? . 3_666
H(6) F(1) 3.415 ? . 4_555
H(6) F(4) 2.722 ? . 3_556
H(6) F(5) 2.941 ? . 3_556
H(6) C(10) 2.930 ? . 3_556
H(6) C(11) 3.044 ? . 3_556
H(6) H(1) 2.934 ? . 4_555
H(6) H(4) 3.018 ? . 4_545
H(6) H(11) 3.022 ? . 3_556
H(7) F(1) 3.278 ? . 4_555
H(7) F(2) 2.764 ? . 3_666
H(7) F(4) 2.984 ? . 4_555
H(7) F(5) 3.303 ? . 4_555
H(7) C(5) 3.269 ? . 3_666
H(7) C(6) 3.347 ? . 3_666
H(7) C(10) 3.194 ? . 4_555
H(7) C(11) 3.341 ? . 4_555
H(7) H(2) 2.717 ? . 3_666
H(8) F(1) 3.025 ? . 4_555
H(8) F(4) 2.754 ? . 4_555
H(8) F(5) 3.153 ? . 4_555
H(8) C(9) 3.356 ? . 3_556
H(8) C(10) 3.095 ? . 3_556
H(8) C(10) 3.502 ? . 4_555
H(8) C(11) 3.016 ? . 3_556
H(8) C(12) 3.173 ? . 3_556
H(8) C(13) 3.391 ? . 3_556
H(8) C(14) 3.467 ? . 3_556
H(9) F(3) 3.031 ? . 1_455
H(9) F(4) 3.591 ? . 3_556
H(9) O(2) 3.516 ? . 1_455
H(9) O(3) 2.539 ? . 3_556
H(9) O(5) 3.552 ? . 3_556
H(9) C(8) 3.160 ? . 3_556
H(9) C(9) 3.226 ? . 3_556
H(9) C(10) 3.412 ? . 3_556
H(9) H(11) 3.103 ? . 3_556
H(10) F(2) 2.802 ? . 3_666
H(10) F(3) 2.503 ? . 1_455
H(10) F(5) 2.752 ? . 4_555
H(10) C(11) 3.433 ? . 4_555
H(10) C(12) 3.434 ? . 2_555
H(10) H(3) 2.722 ? . 2_555
H(10) H(4) 3.335 ? . 2_555
H(11) O(5) 2.778 ? . 3_556
H(11) C(13) 3.572 ? . 2_555
H(11) C(15) 3.395 ? . 3_556
H(11) C(17) 3.508 ? . 3_556
H(11) C(18) 2.960 ? . 3_556
H(11) H(3) 3.212 ? . 2_555
H(11) H(4) 2.882 ? . 2_555
H(11) H(6) 3.022 ? . 3_556
H(11) H(9) 3.103 ? . 3_556
H(11) H(11) 2.441 ? . 3_556
H(12) F(2) 2.584 ? . 3_666
H(12) C(12) 3.301 ? . 2_555
H(12) H(3) 2.494 ? . 2_555
H(12) H(4) 3.415 ? . 2_555
